data_7709233
loop_
_publ_author_name
'Garg, Nitish Kumar'
'Goriya, Yogesh'
'Seetharaman, Manojveer'
'Muratovi\'c, Senada'
'Paji\'c, Damir'
'Cetina, Mario'
'Petreska, Irina'
'Krupskaya, Yulia'
'Kataev, Vladislav'
'Johnson, Magnus T.'
'Wendt, Ola F.'
'\<Zili\'c, Dijana'

_publ_section_title
;
 Mononuclear Iron(III) Complex with Unusual Temperature Change of Color
 and Magneto-Structural Properties: Synthesis, Structure, Magnetization,
 Multi-frequency ESR and DFT Study
;
_journal_name_full 'Dalton Transactions'
_journal_paper_doi 10.1039/D1DT03751J
_journal_year 2022
_chemical_formula_moiety 'C36 H42 Fe1 N6 O6, 3(B F4), 0.8[C5H12]'
_chemical_formula_sum 'C36 H42 B3 F12 Fe N6 O6'
_chemical_formula_weight 971.03
_space_group_crystal_system trigonal
_space_group_IT_number 167
_space_group_name_Hall '-R 3 2"c'
_space_group_name_H-M_alt 'R -3 c :H'
_atom_sites_solution_hydrogens geom
_atom_sites_solution_primary dual
_atom_sites_solution_secondary difmap
_audit_creation_date 2021-12-09
_audit_creation_method
;
Olex2 1.3
(compiled 2020.11.12 svn.r5f609507 for OlexSys, GUI svn.r6408)
;
_audit_update_record
;
2021-12-09 deposited with the CCDC.	2022-01-05 downloaded from the CCDC.
;
_cell_angle_alpha 90
_cell_angle_beta 90
_cell_angle_gamma 120
_cell_formula_units_Z 6
_cell_length_a 14.5511(4)
_cell_length_b 14.5511(4)
_cell_length_c 39.000(2)
_cell_measurement_reflns_used 6488
_cell_measurement_temperature 295.15
_cell_measurement_theta_max 26.9210
_cell_measurement_theta_min 3.1960
_cell_volume 7151.3(5)
_computing_cell_refinement 'CrysAlisPro 1.171.40.53 (Rigaku OD, 2019)'
_computing_data_collection 'CrysAlisPro 1.171.40.53 (Rigaku OD, 2019)'
_computing_data_reduction 'CrysAlisPro 1.171.40.53 (Rigaku OD, 2019)'
_computing_molecular_graphics 'Olex2 1.3 (Dolomanov et al., 2009)'
_computing_publication_material 'Olex2 1.3 (Dolomanov et al., 2009)'
_computing_structure_refinement 'SHELXL 2018/3 (Sheldrick, 2015)'
_computing_structure_solution 'SHELXT (Sheldrick, 2015)'
_diffrn_ambient_temperature 295.15
_diffrn_detector 'CCD plate'
_diffrn_detector_area_resol_mean 16.1367
_diffrn_detector_type Eos
_diffrn_measured_fraction_theta_full 0.997
_diffrn_measured_fraction_theta_max 0.997
_diffrn_measurement_device 'four-circle diffractometer'
_diffrn_measurement_device_type 'Xcalibur, Eos'
_diffrn_measurement_method '\w scans'
_diffrn_radiation_monochromator graphite
_diffrn_radiation_probe x-ray
_diffrn_radiation_type MoK\a
_diffrn_radiation_wavelength 0.71073
_diffrn_reflns_av_R_equivalents 0.0244
_diffrn_reflns_av_unetI/netI 0.0088
_diffrn_reflns_Laue_measured_fraction_full 0.997
_diffrn_reflns_Laue_measured_fraction_max 0.997
_diffrn_reflns_limit_h_max 17
_diffrn_reflns_limit_h_min -17
_diffrn_reflns_limit_k_max 17
_diffrn_reflns_limit_k_min -17
_diffrn_reflns_limit_l_max 46
_diffrn_reflns_limit_l_min -46
_diffrn_reflns_number 24775
_diffrn_reflns_point_group_measured_fraction_full 0.997
_diffrn_reflns_point_group_measured_fraction_max 0.997
_diffrn_reflns_theta_full 24.995
_diffrn_reflns_theta_max 24.995
_diffrn_reflns_theta_min 3.209
_diffrn_source 'fine-focus sealed X-ray tube'
_diffrn_source_type 'Enhance (Mo) X-ray Source'
_exptl_absorpt_coefficient_mu 0.409
_exptl_absorpt_correction_T_max 1.00000
_exptl_absorpt_correction_T_min 0.80783
_exptl_absorpt_correction_type multi-scan
_exptl_absorpt_process_details
;
CrysAlisPro 1.171.40.53 (Rigaku Oxford Diffraction, 2019)
Empirical absorption correction using spherical harmonics,
 implemented in SCALE3 ABSPACK scaling algorithm.
;
_exptl_crystal_colour red
_exptl_crystal_density_diffrn 1.353
_exptl_crystal_description block
_exptl_crystal_F_000 2982
_exptl_crystal_size_max 0.38
_exptl_crystal_size_mid 0.34
_exptl_crystal_size_min 0.29
_refine_diff_density_max 0.310
_refine_diff_density_min -0.253
_refine_diff_density_rms 0.047
_refine_ls_extinction_method none
_refine_ls_goodness_of_fit_ref 1.073
_refine_ls_hydrogen_treatment constr
_refine_ls_matrix_type full
_refine_ls_number_parameters 131
_refine_ls_number_reflns 1412
_refine_ls_number_restraints 36
_refine_ls_restrained_S_all 1.152
_refine_ls_R_factor_all 0.0580
_refine_ls_R_factor_gt 0.0494
_refine_ls_shift/su_max 0.001
_refine_ls_shift/su_mean 0.000
_refine_ls_structure_factor_coef Fsqd
_refine_ls_weighting_details 'w=1/[\s^2^(Fo^2^)+(0.0990P)^2^+6.9398P] where P=(Fo^2^+2Fc^2^)/3'
_refine_ls_weighting_scheme calc
_refine_ls_wR_factor_gt 0.1503
_refine_ls_wR_factor_ref 0.1607
_reflns_Friedel_coverage 0.000
_reflns_number_gt 1165
_reflns_number_total 1412
_reflns_threshold_expression 'I > 2\s(I)'
_cod_data_source_file d1dt03751j2.cif
_cod_data_source_block FeL6(BF4)3_295K
_cod_original_cell_volume 7151.3(6)
_cod_original_sg_symbol_H-M 'R -3 c'
_cod_database_code 7709233
_shelx_shelxl_version_number 2018/3
_shelx_space_group_comment
;
The symmetry employed for this shelxl refinement is uniquely defined
by the following loop, which should always be used as a source of
symmetry information in preference to the above space-group names.
They are only intended as comments.
;
_olex2_refinement_description
;
1. Fixed Uiso
 At 1.2 times of:
  All C(H) groups, All N(H) groups
 At 1.5 times of:
  All C(H,H,H) groups
2. Restrained distances
 B1-F2
 1.35 with sigma of 0.01
 B1-F1
 1.35 with sigma of 0.008
 B1-F3 = B1-F5
 1.35 with sigma of 0.005
 B1-F4 = B1-F6
 1.34 with sigma of 0.004
3. Uiso/Uaniso restraints and constraints
Uanis(B1) \\sim Ueq, Uanis(F2) \\sim Ueq, Uanis(F3) \\sim Ueq, Uanis(F6) \\sim
Ueq: with sigma of 0.01 and sigma for terminal atoms of 0.02
Uanis(F4) \\sim Ueq: with sigma of 0.008 and sigma for terminal atoms of 0.016
4. Others
 Fixed Sof: F1(0.75) F2(0.35) F3(0.34) F4(0.24) F5(0.15) F6(0.17)
5.a Aromatic/amide H refined with riding coordinates:
 N1(H1), C3(H3), C4(H4), C5(H5)
5.b Idealised Me refined as rotating group:
 C7(H7A,H7B,H7C)
;
_smtbx_masks_special_details
;
A solvent mask was calculated and 210 electrons were 
found in a volume of 888\%A^3^ in 1 void per unit cell. 
This is consistent with the presence of 
0.8[C5H12] per Formula Unit 
which account for 202 electrons 
per unit cell.
;
_smtbx_masks_void_probe_radius 1.2
_smtbx_masks_void_truncation_radius 1.2
_olex2_submission_special_instructions 'No special instructions were received'

loop_
_space_group_symop_operation_xyz
'x, y, z'
'-y, x-y, z'
'-x+y, -x, z'
'y, x, -z+1/2'
'x-y, -y, -z+1/2'
'-x, -x+y, -z+1/2'
'x+2/3, y+1/3, z+1/3'
'-y+2/3, x-y+1/3, z+1/3'
'-x+y+2/3, -x+1/3, z+1/3'
'y+2/3, x+1/3, -z+5/6'
'x-y+2/3, -y+1/3, -z+5/6'
'-x+2/3, -x+y+1/3, -z+5/6'
'x+1/3, y+2/3, z+2/3'
'-y+1/3, x-y+2/3, z+2/3'
'-x+y+1/3, -x+2/3, z+2/3'
'y+1/3, x+2/3, -z+7/6'
'x-y+1/3, -y+2/3, -z+7/6'
'-x+1/3, -x+y+2/3, -z+7/6'
'-x, -y, -z'
'y, -x+y, -z'
'x-y, x, -z'
'-y, -x, z-1/2'
'-x+y, y, z-1/2'
'x, x-y, z-1/2'
'-x+2/3, -y+1/3, -z+1/3'
'y+2/3, -x+y+1/3, -z+1/3'
'x-y+2/3, x+1/3, -z+1/3'
'-y+2/3, -x+1/3, z-1/6'
'-x+y+2/3, y+1/3, z-1/6'
'x+2/3, x-y+1/3, z-1/6'
'-x+1/3, -y+2/3, -z+2/3'
'y+1/3, -x+y+2/3, -z+2/3'
'x-y+1/3, x+2/3, -z+2/3'
'-y+1/3, -x+2/3, z+1/6'
'-x+y+1/3, y+2/3, z+1/6'
'x+1/3, x-y+2/3, z+1/6'

loop_
_atom_site_label
_atom_site_type_symbol
_atom_site_fract_x
_atom_site_fract_y
_atom_site_fract_z
_atom_site_U_iso_or_equiv
_atom_site_adp_type
_atom_site_occupancy
_atom_site_site_symmetry_order
_atom_site_calc_flag
_atom_site_refinement_flags_posn
_atom_site_refinement_flags_adp
_atom_site_refinement_flags_occupancy
_atom_site_disorder_assembly
_atom_site_disorder_group
Fe1 Fe 0.333333 0.666667 0.416667 0.0541(3) Uani 1 6 d S T P . .
O1 O 0.39695(13) 0.60009(12) 0.44612(6) 0.0669(6) Uani 1 1 d . . . . .
N1 N 0.44643(18) 0.47870(17) 0.45616(5) 0.0626(6) Uani 1 1 d . . . . .
H1 H 0.510663 0.528841 0.452959 0.075 Uiso 1 1 calc R U . . .
C2 C 0.36780(19) 0.50394(19) 0.45425(6) 0.0591(6) Uani 1 1 d . . . . .
C3 C 0.2647(2) 0.4227(2) 0.46118(8) 0.0730(8) Uani 1 1 d . . . . .
H3 H 0.208563 0.436104 0.460828 0.088 Uiso 1 1 calc R U . . .
C4 C 0.2472(3) 0.3235(2) 0.46847(9) 0.0871(10) Uani 1 1 d . . . . .
H4 H 0.178536 0.269450 0.473195 0.105 Uiso 1 1 calc R U . . .
C5 C 0.3300(3) 0.3017(2) 0.46896(9) 0.0882(10) Uani 1 1 d . . . . .
H5 H 0.316178 0.233200 0.473572 0.106 Uiso 1 1 calc R U . . .
C6 C 0.4302(3) 0.3795(2) 0.46277(7) 0.0734(8) Uani 1 1 d . . . . .
C7 C 0.5240(3) 0.3650(3) 0.46172(10) 0.1003(11) Uani 1 1 d . . . . .
H7A H 0.536261 0.351627 0.438542 0.150 Uiso 1 1 calc R U . . .
H7B H 0.511312 0.305920 0.475919 0.150 Uiso 1 1 calc R U . . .
H7C H 0.585072 0.428094 0.470002 0.150 Uiso 1 1 calc R U . . .
B1 B 0.7186(4) 0.666667 0.416667 0.115(2) Uani 1 2 d DS TU P . .
F1 F 0.6511(5) 0.6511(5) 0.44226(18) 0.174(2) Uani 0.75 1 d D . P A 1
F2 F 0.7454(10) 0.5918(9) 0.4126(4) 0.188(7) Uani 0.35 1 d D U P A 2
F3 F 0.6674(13) 0.6033(12) 0.4433(4) 0.179(6) Uani 0.34 1 d D U P A 3
F4 F 0.7048(16) 0.5765(11) 0.4021(5) 0.176(9) Uani 0.24 1 d D U P A 4
F5 F 0.8107(5) 0.666667 0.416667 0.187(12) Uani 0.3 2 d DS T P A 5
F6 F 0.655(2) 0.5763(12) 0.3995(6) 0.185(10) Uani 0.17 1 d D U P A 6

loop_
_atom_site_aniso_label
_atom_site_aniso_U_11
_atom_site_aniso_U_22
_atom_site_aniso_U_33
_atom_site_aniso_U_23
_atom_site_aniso_U_13
_atom_site_aniso_U_12
Fe1 0.0357(4) 0.0357(4) 0.0909(7) 0.000 0.000 0.01785(18)
O1 0.0519(10) 0.0434(9) 0.1069(15) 0.0067(8) -0.0046(9) 0.0250(8)
N1 0.0642(13) 0.0563(12) 0.0774(14) 0.0070(10) 0.0026(10) 0.0378(10)
C2 0.0599(14) 0.0506(13) 0.0726(15) 0.0029(11) 0.0025(11) 0.0320(11)
C3 0.0661(17) 0.0575(15) 0.097(2) 0.0118(13) 0.0163(14) 0.0323(13)
C4 0.088(2) 0.0576(17) 0.107(2) 0.0215(15) 0.0260(18) 0.0298(16)
C5 0.116(3) 0.0577(17) 0.100(2) 0.0181(15) 0.0171(19) 0.0505(18)
C6 0.102(2) 0.0684(17) 0.0715(17) 0.0061(13) 0.0049(15) 0.0585(17)
C7 0.124(3) 0.100(3) 0.119(3) 0.009(2) 0.004(2) 0.088(3)
B1 0.073(2) 0.120(5) 0.168(6) 0.045(5) 0.023(2) 0.060(2)
F1 0.105(3) 0.156(5) 0.220(5) -0.006(4) 0.048(3) 0.035(4)
F2 0.141(9) 0.226(12) 0.291(14) 0.098(9) 0.037(9) 0.162(10)
F3 0.177(11) 0.159(11) 0.194(11) 0.061(9) 0.036(8) 0.078(8)
F4 0.185(14) 0.190(12) 0.264(16) 0.034(9) 0.002(10) 0.177(11)
F5 0.122(11) 0.31(4) 0.189(16) -0.01(2) -0.005(11) 0.156(18)
F6 0.172(16) 0.157(16) 0.197(16) 0.006(12) -0.055(13) 0.060(12)

loop_
_atom_type_symbol
_atom_type_description
_atom_type_scat_dispersion_real
_atom_type_scat_dispersion_imag
_atom_type_scat_source
C C 0.0033 0.0016 'International Tables Vol C Tables 4.2.6.8 and 6.1.1.4'
H H 0.0000 0.0000 'International Tables Vol C Tables 4.2.6.8 and 6.1.1.4'
B B 0.0013 0.0007 'International Tables Vol C Tables 4.2.6.8 and 6.1.1.4'
N N 0.0061 0.0033 'International Tables Vol C Tables 4.2.6.8 and 6.1.1.4'
O O 0.0106 0.0060 'International Tables Vol C Tables 4.2.6.8 and 6.1.1.4'
F F 0.0171 0.0103 'International Tables Vol C Tables 4.2.6.8 and 6.1.1.4'
Fe Fe 0.3463 0.8444 'International Tables Vol C Tables 4.2.6.8 and 6.1.1.4'

loop_
_geom_angle_atom_site_label_1
_geom_angle_atom_site_label_2
_geom_angle_atom_site_label_3
_geom_angle
_geom_angle_site_symmetry_1
_geom_angle_site_symmetry_3
_geom_angle_publ_flag
O1 Fe1 O1 90.37(9) 2_665 3_565 ?
O1 Fe1 O1 88.76(11) . 12 ?
O1 Fe1 O1 90.51(11) . 11_565 ?
O1 Fe1 O1 90.37(9) 2_665 . ?
O1 Fe1 O1 88.76(11) 2_665 11_565 ?
O1 Fe1 O1 90.37(9) 3_565 . ?
O1 Fe1 O1 90.51(11) 3_565 12 ?
O1 Fe1 O1 90.51(11) 2_665 10_455 ?
O1 Fe1 O1 90.37(9) 10_455 12 ?
O1 Fe1 O1 88.76(11) 3_565 10_455 ?
O1 Fe1 O1 178.76(9) 3_565 11_565 ?
O1 Fe1 O1 178.77(9) . 10_455 ?
O1 Fe1 O1 90.38(9) 12 11_565 ?
O1 Fe1 O1 178.77(9) 2_665 12 ?
O1 Fe1 O1 90.37(9) 10_455 11_565 ?
C2 O1 Fe1 133.53(16) . . ?
C2 N1 H1 117.7 . . ?
C6 N1 H1 117.7 . . ?
C6 N1 C2 124.6(2) . . ?
O1 C2 N1 116.2(2) . . ?
O1 C2 C3 126.9(2) . . ?
N1 C2 C3 116.8(2) . . ?
C2 C3 H3 120.3 . . ?
C4 C3 C2 119.3(3) . . ?
C4 C3 H3 120.3 . . ?
C3 C4 H4 119.4 . . ?
C3 C4 C5 121.3(3) . . ?
C5 C4 H4 119.4 . . ?
C4 C5 H5 119.9 . . ?
C6 C5 C4 120.1(3) . . ?
C6 C5 H5 119.9 . . ?
N1 C6 C7 117.4(3) . . ?
C5 C6 N1 117.7(3) . . ?
C5 C6 C7 124.9(3) . . ?
C6 C7 H7A 109.5 . . ?
C6 C7 H7B 109.5 . . ?
C6 C7 H7C 109.5 . . ?
H7A C7 H7B 109.5 . . ?
H7A C7 H7C 109.5 . . ?
H7B C7 H7C 109.5 . . ?
F1 B1 F1 98.9(8) . 11_565 ?
F1 B1 F3 121.8(9) . 11_565 ?
F1 B1 F4 114.2(11) 11_565 11_565 ?
F1 B1 F4 91.6(8) . 11_565 ?
F1 B1 F6 67.9(12) . 11_565 ?
F1 B1 F6 96.6(14) 11_565 11_565 ?
F2 B1 F2 91.3(12) 11_565 . ?
F2 B1 F6 59.0(14) 11_565 11_565 ?
F2 B1 F6 142.7(16) . 11_565 ?
F3 B1 F3 155.5(15) 11_565 . ?
F3 B1 F6 80.7(15) 11_565 11_565 ?
F3 B1 F6 94.4(13) . 11_565 ?
F4 B1 F4 140.6(16) 11_565 . ?
F5 B1 F6 101.6(14) . 11_565 ?
F6 B1 F6 157(3) 11_565 . ?

loop_
_geom_bond_atom_site_label_1
_geom_bond_atom_site_label_2
_geom_bond_distance
_geom_bond_site_symmetry_2
_geom_bond_publ_flag
Fe1 O1 2.0030(18) 2_665 ?
Fe1 O1 2.0029(18) 11_565 ?
Fe1 O1 2.0030(18) 10_455 ?
Fe1 O1 2.0030(18) 3_565 ?
Fe1 O1 2.0030(18) . ?
Fe1 O1 2.0029(18) 12 ?
O1 C2 1.282(3) . ?
N1 H1 0.8600 . ?
N1 C2 1.367(3) . ?
N1 C6 1.366(3) . ?
C2 C3 1.395(4) . ?
C3 H3 0.9300 . ?
C3 C4 1.364(4) . ?
C4 H4 0.9300 . ?
C4 C5 1.392(5) . ?
C5 H5 0.9300 . ?
C5 C6 1.347(5) . ?
C6 C7 1.482(4) . ?
C7 H7A 0.9600 . ?
C7 H7B 0.9600 . ?
C7 H7C 0.9600 . ?
B1 F1 1.339(5) . ?
B1 F1 1.339(5) 11_565 ?
B1 F2 1.338(8) 11_565 ?
B1 F2 1.338(8) . ?
B1 F3 1.340(5) 11_565 ?
B1 F3 1.341(5) . ?
B1 F4 1.349(4) . ?
B1 F4 1.349(4) 11_565 ?
B1 F5 1.340(5) . ?
B1 F6 1.348(4) 11_565 ?
B1 F6 1.348(4) . ?

loop_
_geom_torsion_atom_site_label_1
_geom_torsion_atom_site_label_2
_geom_torsion_atom_site_label_3
_geom_torsion_atom_site_label_4
_geom_torsion
_geom_torsion_site_symmetry_1
_geom_torsion_site_symmetry_2
_geom_torsion_site_symmetry_3
_geom_torsion_site_symmetry_4
_geom_torsion_publ_flag
Fe1 O1 C2 N1 141.3(2) . . . . ?
Fe1 O1 C2 C3 -38.4(4) . . . . ?
O1 C2 C3 C4 178.0(3) . . . . ?
N1 C2 C3 C4 -1.7(4) . . . . ?
C2 N1 C6 C5 -2.3(4) . . . . ?
C2 N1 C6 C7 176.2(3) . . . . ?
C2 C3 C4 C5 -0.3(5) . . . . ?
C3 C4 C5 C6 1.2(5) . . . . ?
C4 C5 C6 N1 0.0(5) . . . . ?
C4 C5 C6 C7 -178.3(3) . . . . ?
C6 N1 C2 O1 -176.7(2) . . . . ?
C6 N1 C2 C3 3.1(4) . . . . ?

loop_
_smtbx_masks_void_nr
_smtbx_masks_void_average_x
_smtbx_masks_void_average_y
_smtbx_masks_void_average_z
_smtbx_masks_void_volume
_smtbx_masks_void_count_electrons
_smtbx_masks_void_content
1 0.000 0.000 0.000 148.2 34.7 '0.8 C5H12'
2 0.000 0.000 0.500 148.2 34.7 '0.8 C5H12'
3 0.333 0.667 0.667 148.2 34.7 '0.8 C5H12'
4 0.333 0.667 0.167 148.2 34.7 '0.8 C5H12'
5 0.667 0.333 0.333 148.2 34.7 '0.8 C5H12'
6 0.667 0.333 0.833 148.2 34.7 '0.8 C5H12'
